data_7234757
loop_
_publ_author_name
'Ye, Le'
'Gong, Zhi-Xin'
'Shi, Chao'
'Ma, Jia-Jun'
'Liang, Hao'
'Qi, Fangwei'
'E, Dian-yu'
'Wang, Chang-Feng'
'Zhang, Yi'
'Ye, Heng-Yun'

_publ_section_title
;
 (H2dabco)[Na(BF4)3]: an ABX3-type inorganic-organic hybrid perovskite
 compound with dielectric switching above room-temperature
;
_journal_name_full CrystEngComm
_journal_paper_doi 10.1039/C9CE01454C
_journal_year 2019
_chemical_formula_moiety '3(B F4), C6 H14 N2, Na'
_chemical_formula_sum 'C6 H14 B3 F12 N2 Na'
_chemical_formula_weight 397.61
_space_group_crystal_system cubic
_space_group_IT_number 205
_space_group_name_Hall '-P 2ac 2ab 3'
_space_group_name_H-M_alt 'P a -3'
_symmetry_space_group_name_Hall '-P 2ac 2ab 3'
_symmetry_space_group_name_H-M 'P a -3'
_atom_sites_solution_hydrogens mixed
_audit_creation_method SHELXL-2014/7
_audit_update_record
;
2019-10-18 deposited with the CCDC.    2019-10-23 downloaded from the CCDC.
;
_cell_angle_alpha 90
_cell_angle_beta 90
_cell_angle_gamma 90
_cell_formula_units_Z 8
_cell_length_a 13.9925(2)
_cell_length_b 13.9925(2)
_cell_length_c 13.9925(2)
_cell_measurement_reflns_used 16210
_cell_measurement_temperature 293(2)
_cell_measurement_theta_max 31.696
_cell_measurement_theta_min 2.521
_cell_volume 2739.59(7)
_computing_structure_refinement 'SHELXL-2014/7 (Sheldrick, 2014)'
_diffrn_ambient_temperature 293(2)
_diffrn_measured_fraction_theta_full 1.000
_diffrn_measured_fraction_theta_max 0.918
_diffrn_measurement_device_type Rigaku
_diffrn_measurement_method '\w scans'
_diffrn_radiation_type MoK\a
_diffrn_radiation_wavelength 0.71073
_diffrn_reflns_av_R_equivalents 0.1246
_diffrn_reflns_av_unetI/netI 0.0386
_diffrn_reflns_Laue_measured_fraction_full 1.000
_diffrn_reflns_Laue_measured_fraction_max 0.918
_diffrn_reflns_limit_h_max 20
_diffrn_reflns_limit_h_min -17
_diffrn_reflns_limit_k_max 20
_diffrn_reflns_limit_k_min -20
_diffrn_reflns_limit_l_max 16
_diffrn_reflns_limit_l_min -20
_diffrn_reflns_number 16210
_diffrn_reflns_point_group_measured_fraction_full 1.000
_diffrn_reflns_point_group_measured_fraction_max 0.918
_diffrn_reflns_theta_full 25.242
_diffrn_reflns_theta_max 31.696
_diffrn_reflns_theta_min 2.521
_exptl_absorpt_coefficient_mu 0.254
_exptl_crystal_colour colourless
_exptl_crystal_density_diffrn 1.928
_exptl_crystal_description block
_exptl_crystal_F_000 1584
_exptl_crystal_size_max 0.2
_exptl_crystal_size_mid 0.2
_exptl_crystal_size_min 0.2
_refine_diff_density_max 0.345
_refine_diff_density_min -0.278
_refine_diff_density_rms 0.074
_refine_ls_extinction_coef 0.0038(10)
_refine_ls_extinction_expression Fc^*^=kFc[1+0.001xFc^2^\l^3^/sin(2\q)]^-1/4^
_refine_ls_extinction_method 'SHELXL-2014/7 (Sheldrick 2014'
_refine_ls_goodness_of_fit_ref 1.242
_refine_ls_hydrogen_treatment constr
_refine_ls_matrix_type full
_refine_ls_number_parameters 75
_refine_ls_number_reflns 1431
_refine_ls_number_restraints 0
_refine_ls_restrained_S_all 1.242
_refine_ls_R_factor_all 0.0921
_refine_ls_R_factor_gt 0.0839
_refine_ls_shift/su_max 0.000
_refine_ls_shift/su_mean 0.000
_refine_ls_structure_factor_coef Fsqd
_refine_ls_weighting_details 'w=1/[\s^2^(Fo^2^)+(0.0597P)^2^+4.6551P] where P=(Fo^2^+2Fc^2^)/3'
_refine_ls_weighting_scheme calc
_refine_ls_wR_factor_gt 0.2061
_refine_ls_wR_factor_ref 0.2102
_reflns_Friedel_coverage 0.000
_reflns_number_gt 1285
_reflns_number_total 1555
_reflns_threshold_expression 'I > 2\s(I)'
_cod_data_source_file c9ce01454c2.cif
_cod_data_source_block 1-LTP
_cod_depositor_comments
;

2023-11-23
Z value and formula fixed to values more according to usual
chemical conventions.                 miguel
;
_cod_original_formula_sum 'C12 H28 B6 F24 N4 Na2'
_cod_original_formula_weight 795.22
_cod_original_formula_moiety 'B6 F24 Na, 2(C6 H14 N2), Na'
_cod_original_formula_units_Z 4
_cod_original_cell_volume 2739.59(12)
_cod_database_code 7234757
_shelx_shelxl_version_number 2014/7
_shelx_space_group_comment
;
The symmetry employed for this shelxl refinement is uniquely defined
by the following loop, which should always be used as a source of
symmetry information in preference to the above space-group names.
They are only intended as comments.
;

loop_
_space_group_symop_operation_xyz
'x, y, z'
'-x+1/2, -y, z+1/2'
'x+1/2, -y+1/2, -z'
'-x, y+1/2, -z+1/2'
'z, x, y'
'-z+1/2, -x, y+1/2'
'z+1/2, -x+1/2, -y'
'-z, x+1/2, -y+1/2'
'y, z, x'
'y+1/2, -z+1/2, -x'
'-y, z+1/2, -x+1/2'
'-y+1/2, -z, x+1/2'
'-x, -y, -z'
'x-1/2, y, -z-1/2'
'-x-1/2, y-1/2, z'
'x, -y-1/2, z-1/2'
'-z, -x, -y'
'z-1/2, x, -y-1/2'
'-z-1/2, x-1/2, y'
'z, -x-1/2, y-1/2'
'-y, -z, -x'
'-y-1/2, z-1/2, x'
'y, -z-1/2, x-1/2'
'y-1/2, z, -x-1/2'

loop_
_atom_site_label
_atom_site_type_symbol
_atom_site_fract_x
_atom_site_fract_y
_atom_site_fract_z
_atom_site_U_iso_or_equiv
_atom_site_adp_type
_atom_site_occupancy
_atom_site_site_symmetry_order
_atom_site_calc_flag
_atom_site_refinement_flags_posn
_atom_site_refinement_flags_adp
_atom_site_refinement_flags_occupancy
B1 B 0.4777(2) 0.2503(3) 0.4985(2) 0.0307(6) Uani 1 1 d . . .
C1 C 0.20061(19) 0.2656(2) 0.34339(19) 0.0292(6) Uani 1 1 d . . .
H1A H 0.1713 0.3231 0.3686 0.035 Uiso 1 1 d R U .
H1B H 0.2154 0.2235 0.3965 0.035 Uiso 1 1 d R U .
C2 C 0.1324(2) 0.2160(2) 0.2746(2) 0.0344(7) Uani 1 1 d . . .
H2A H 0.1048 0.1600 0.3047 0.041 Uiso 1 1 d R U .
H2B H 0.0810 0.2590 0.2571 0.041 Uiso 1 1 d R U .
F1 F 0.51236(15) 0.18977(17) 0.42763(17) 0.0518(6) Uani 1 1 d . . .
F2 F 0.38875(14) 0.28415(16) 0.47224(16) 0.0458(6) Uani 1 1 d . . .
F3 F 0.4702(2) 0.1999(2) 0.58247(18) 0.0746(9) Uani 1 1 d . . .
F4 F 0.53976(16) 0.32640(18) 0.51074(19) 0.0559(7) Uani 1 1 d . . .
N1 N 0.29029(14) 0.29029(14) 0.29029(14) 0.0223(7) Uani 1 3 d S T P
H1C H 0.3307 0.3307 0.3307 0.027 Uiso 1 3 calc R U P
N2 N 0.18742(14) 0.18742(14) 0.18742(14) 0.0215(7) Uani 1 3 d S T P
H2C H 0.1470 0.1470 0.1470 0.026 Uiso 1 3 calc R U P
Na1 Na 0.5000 0.0000 0.5000 0.102(2) Uani 1 6 d S T P
Na2 Na 0.5000 0.5000 0.5000 0.0517(9) Uani 1 6 d S T P

loop_
_atom_site_aniso_label
_atom_site_aniso_U_11
_atom_site_aniso_U_22
_atom_site_aniso_U_33
_atom_site_aniso_U_23
_atom_site_aniso_U_13
_atom_site_aniso_U_12
B1 0.0251(13) 0.0412(16) 0.0258(13) -0.0003(11) -0.0001(10) -0.0004(12)
C1 0.0314(12) 0.0333(13) 0.0227(11) -0.0064(9) 0.0068(9) -0.0034(10)
C2 0.0269(12) 0.0406(14) 0.0357(14) -0.0101(12) 0.0123(10) -0.0114(11)
F1 0.0350(10) 0.0610(13) 0.0594(13) -0.0273(11) 0.0053(9) 0.0029(9)
F2 0.0314(9) 0.0594(13) 0.0466(11) -0.0033(9) -0.0034(8) 0.0110(9)
F3 0.0602(15) 0.116(2) 0.0471(14) 0.0415(15) -0.0025(11) -0.0058(15)
F4 0.0436(12) 0.0606(14) 0.0637(15) -0.0220(11) 0.0069(10) -0.0181(10)
N1 0.0223(7) 0.0223(7) 0.0223(7) -0.0030(7) -0.0030(7) -0.0030(7)
N2 0.0215(7) 0.0215(7) 0.0215(7) -0.0027(7) -0.0027(7) -0.0027(7)
Na1 0.102(2) 0.102(2) 0.102(2) 0.009(2) 0.009(2) -0.009(2)
Na2 0.0517(9) 0.0517(9) 0.0517(9) 0.0069(10) 0.0069(10) 0.0069(10)

loop_
_atom_type_symbol
_atom_type_description
_atom_type_scat_dispersion_real
_atom_type_scat_dispersion_imag
_atom_type_scat_source
C C 0.0033 0.0016 'International Tables Vol C Tables 4.2.6.8 and 6.1.1.4'
H H 0.0000 0.0000 'International Tables Vol C Tables 4.2.6.8 and 6.1.1.4'
B B 0.0013 0.0007 'International Tables Vol C Tables 4.2.6.8 and 6.1.1.4'
Cl Cl 0.1484 0.1585 'International Tables Vol C Tables 4.2.6.8 and 6.1.1.4'
F F 0.0171 0.0103 'International Tables Vol C Tables 4.2.6.8 and 6.1.1.4'
N N 0.0061 0.0033 'International Tables Vol C Tables 4.2.6.8 and 6.1.1.4'
Na Na 0.0362 0.0249 'International Tables Vol C Tables 4.2.6.8 and 6.1.1.4'

loop_
_geom_angle_atom_site_label_1
_geom_angle_atom_site_label_2
_geom_angle_atom_site_label_3
_geom_angle
_geom_angle_site_symmetry_1
_geom_angle_site_symmetry_3
F3 B1 F2 109.5(3) . .
F3 B1 F4 109.7(3) . .
F2 B1 F4 109.6(3) . .
F3 B1 F1 108.9(3) . .
F2 B1 F1 109.4(3) . .
F4 B1 F1 109.7(3) . .
N1 C1 C2 108.5(2) . .
N1 C1 H1A 110.0 . .
C2 C1 H1A 110.1 . .
N1 C1 H1B 110.0 . .
C2 C1 H1B 110.0 . .
H1A C1 H1B 108.4 . .
N2 C2 C1 108.3(2) . .
N2 C2 H2A 110.1 . .
C1 C2 H2A 110.1 . .
N2 C2 H2B 110.0 . .
C1 C2 H2B 110.0 . .
H2A C2 H2B 108.4 . .
B1 F1 Na1 107.1(2) . .
B1 F4 Na2 126.9(2) . .
C1 N1 C1 109.65(16) . 5
C1 N1 C1 109.65(16) . 9
C1 N1 C1 109.65(16) 5 9
C1 N1 H1C 109.3 . .
C1 N1 H1C 109.3 5 .
C1 N1 H1C 109.3 9 .
C2 N2 C2 109.82(16) 9 5
C2 N2 C2 109.82(16) 9 .
C2 N2 C2 109.82(16) 5 .
C2 N2 H2C 109.1 9 .
C2 N2 H2C 109.1 5 .
C2 N2 H2C 109.1 . .
F1 Na1 F1 180.0 22_655 10_556
F1 Na1 F1 65.80(6) 22_655 13_656
F1 Na1 F1 114.20(6) 10_556 13_656
F1 Na1 F1 114.20(6) 22_655 8_645
F1 Na1 F1 65.80(6) 10_556 8_645
F1 Na1 F1 114.20(6) 13_656 8_645
F1 Na1 F1 65.80(6) 22_655 20_566
F1 Na1 F1 114.20(6) 10_556 20_566
F1 Na1 F1 65.80(6) 13_656 20_566
F1 Na1 F1 180.0 8_645 20_566
F1 Na1 F1 114.20(6) 22_655 .
F1 Na1 F1 65.80(6) 10_556 .
F1 Na1 F1 180.0 13_656 .
F1 Na1 F1 65.80(6) 8_645 .
F1 Na1 F1 114.20(6) 20_566 .
F4 Na2 F4 105.19(6) 13_666 21_666
F4 Na2 F4 74.81(6) 13_666 9
F4 Na2 F4 180.0 21_666 9
F4 Na2 F4 74.81(6) 13_666 5
F4 Na2 F4 74.81(6) 21_666 5
F4 Na2 F4 105.19(6) 9 5
F4 Na2 F4 105.19(6) 13_666 17_666
F4 Na2 F4 105.19(6) 21_666 17_666
F4 Na2 F4 74.81(6) 9 17_666
F4 Na2 F4 180.0 5 17_666
F4 Na2 F4 180.0 13_666 .
F4 Na2 F4 74.81(6) 21_666 .
F4 Na2 F4 105.19(6) 9 .
F4 Na2 F4 105.19(6) 5 .
F4 Na2 F4 74.81(6) 17_666 .

loop_
_geom_bond_atom_site_label_1
_geom_bond_atom_site_label_2
_geom_bond_distance
_geom_bond_site_symmetry_2
B1 F3 1.374(4) .
B1 F2 1.381(4) .
B1 F4 1.384(4) .
B1 F1 1.392(4) .
C1 N1 1.499(3) .
C1 C2 1.523(4) .
C1 H1A 0.9700 .
C1 H1B 0.9700 .
C2 N2 1.497(3) .
C2 H2A 0.9700 .
C2 H2B 0.9700 .
F1 Na1 2.847(3) .
F4 Na2 2.496(3) .
N1 C1 1.499(3) 5
N1 C1 1.499(3) 9
N1 H1C 0.9800 .
N2 C2 1.497(3) 9
N2 C2 1.497(3) 5
N2 H2C 0.9800 .
Na1 F1 2.847(3) 22_655
Na1 F1 2.847(3) 10_556
Na1 F1 2.847(3) 13_656
Na1 F1 2.847(3) 8_645
Na1 F1 2.847(3) 20_566
Na2 F4 2.496(3) 13_666
Na2 F4 2.496(3) 21_666
Na2 F4 2.496(3) 9
Na2 F4 2.496(3) 5
Na2 F4 2.496(3) 17_666

loop_
_geom_hbond_atom_site_label_D
_geom_hbond_atom_site_label_H
_geom_hbond_atom_site_label_A
_geom_hbond_distance_DH
_geom_hbond_distance_HA
_geom_hbond_distance_DA
_geom_hbond_angle_DHA
_geom_hbond_site_symmetry_A
N1 H1C F2 0.98 2.24 2.896(3) 123.5 .
N1 H1C F2 0.98 2.24 2.896(3) 123.5 5
N1 H1C F2 0.98 2.24 2.896(3) 123.5 9
N2 H2C F1 0.98 2.24 2.931(3) 127.0 14_556
N2 H2C F1 0.98 2.24 2.931(3) 127.0 19_655
N2 H2C F1 0.98 2.24 2.931(3) 127.0 23_565

loop_
_geom_torsion_atom_site_label_1
_geom_torsion_atom_site_label_2
_geom_torsion_atom_site_label_3
_geom_torsion_atom_site_label_4
_geom_torsion
_geom_torsion_site_symmetry_4
N1 C1 C2 N2 14.3(3) .
F3 B1 F1 Na1 12.8(3) .
F2 B1 F1 Na1 -106.9(2) .
F4 B1 F1 Na1 132.9(2) .
F3 B1 F4 Na2 -116.1(3) .
F2 B1 F4 Na2 4.1(4) .
F1 B1 F4 Na2 124.3(2) .
C2 C1 N1 C1 -68.8(3) 5
C2 C1 N1 C1 51.7(3) 9
C1 C2 N2 C2 -69.0(3) 9
C1 C2 N2 C2 51.9(3) 5
